data_7051079
loop_
_publ_author_name
'Bermejo, M. R.'
'Fondo, M.'
'Garcia-Deibe, A.'
'Piro, O.'
'Sousa, A.'
'Sousa-Pedrares, A.'

_publ_section_title
;
Structural characterisation of metal complexes containing
1-[(4-methylphenyl)sulfonamido(-2-([1-(2-pyridylmethylidene]amino(benzene
;
_journal_name_full 'New Journal of Chemistry'
_journal_year 2001
_chemical_formula_sum 'C57 H48 Cu1.5 N9 O6 S3'
_chemical_formula_weight 1146.53
_space_group_IT_number 15
_symmetry_cell_setting monoclinic
_symmetry_space_group_name_Hall '-C 2yc'
_symmetry_space_group_name_H-M 'C 1 2/c 1'
_cell_angle_alpha 90.00
_cell_angle_beta 112.8850(10)
_cell_angle_gamma 90.00
_cell_formula_units_Z 8
_cell_length_a 42.6482(4)
_cell_length_b 14.7187(2)
_cell_length_c 17.70550(10)
_cell_measurement_temperature 293(2)
_cell_volume 10239.37(18)
_diffrn_ambient_temperature 293(2)
_exptl_crystal_density_diffrn 1.487
_cod_depositor_comments
;
The following automatic conversions were performed:
'_symmetry_cell_setting' value 'Monoclinic' changed to 'monoclinic'
according to '/home/saulius/struct/CIF-dictionaries/cif_core.dic'
dictionary named 'cif_core.dic' version 2.4.1 from 2010-06-29.

Automatic conversion script
Id: cif_fix_enum 1527 2010-12-29 10:47:43Z saulius 
;
_cod_original_sg_symbol_H-M 'C 2/c'
_cod_original_formula_sum 'C57 H48 Cu1.50 N9 O6 S3'
_cod_database_code 7051079

loop_
_symmetry_equiv_pos_as_xyz
'x, y, z'
'-x, y, -z+1/2'
'x+1/2, y+1/2, z'
'-x+1/2, y+1/2, -z+1/2'
'-x, -y, -z'
'x, -y, z-1/2'
'-x+1/2, -y+1/2, -z'
'x+1/2, -y+1/2, z-1/2'

loop_
_atom_site_label
_atom_site_type_symbol
_atom_site_fract_x
_atom_site_fract_y
_atom_site_fract_z
_atom_site_U_iso_or_equiv
_atom_site_adp_type
_atom_site_occupancy
_atom_site_calc_flag
_atom_site_refinement_flags
_atom_site_disorder_assembly
_atom_site_disorder_group
Cu1 Cu 0.19717(2) 0.48290(6) -0.36593(5) 0.0686(3) Uani 1 d . . .
S1 S 0.24494(4) 0.64707(12) -0.37833(12) 0.0661(5) Uani 1 d . . .
S2 S 0.13441(4) 0.61045(12) -0.37174(12) 0.0656(5) Uani 1 d . . .
O1 O 0.24694(12) 0.7357(3) -0.3427(3) 0.0848(16) Uani 1 d . . .
O2 O 0.22064(12) 0.6367(3) -0.4616(3) 0.0858(16) Uani 1 d . . .
O3 O 0.10077(11) 0.5709(3) -0.4002(3) 0.0870(16) Uani 1 d . . .
O4 O 0.15557(13) 0.5945(3) -0.2865(3) 0.0821(15) Uani 1 d . . .
N1 N 0.23748(19) 0.3642(5) -0.3780(5) 0.088(2) Uani 1 d . . .
N2 N 0.18731(15) 0.4706(4) -0.4895(4) 0.0651(15) Uani 1 d . . .
N3 N 0.15596(12) 0.5787(4) -0.4222(3) 0.0576(14) Uani 1 d . . .
N4 N 0.16298(15) 0.3842(4) -0.3659(4) 0.0726(16) Uani 1 d . . .
N5 N 0.21579(13) 0.4506(3) -0.2499(3) 0.0573(14) Uani 1 d . . .
N6 N 0.23739(13) 0.5690(3) -0.3249(3) 0.0611(14) Uani 1 d . . .
C1 C 0.2372(3) 0.3744(7) -0.4518(7) 0.106(3) Uani 1 d . . .
C2 C 0.2626(4) 0.3420(12) -0.4785(9) 0.205(7) Uani 1 d . . .
H2 H 0.2628 0.3547 -0.5297 0.246 Uiso 1 calc R . .
C3 C 0.2879(3) 0.2874(12) -0.4178(10) 0.211(8) Uani 1 d . . .
H3 H 0.3048 0.2611 -0.4313 0.254 Uiso 1 calc R . .
C4 C 0.2884(3) 0.2719(9) -0.3398(9) 0.143(5) Uani 1 d . . .
H4 H 0.3047 0.2359 -0.3009 0.172 Uiso 1 calc R . .
C5 C 0.2627(2) 0.3144(6) -0.3259(6) 0.098(3) Uani 1 d . . .
H5 H 0.2628 0.3077 -0.2735 0.118 Uiso 1 calc R . .
C6 C 0.2082(3) 0.4279(7) -0.5117(6) 0.112(3) Uani 1 d . . .
H6 H 0.2055 0.4299 -0.5665 0.134 Uiso 1 calc R . .
C7 C 0.1595(2) 0.5195(5) -0.5439(4) 0.0654(19) Uani 1 d . . .
C8 C 0.1482(2) 0.5123(6) -0.6282(5) 0.084(2) Uani 1 d . . .
H8 H 0.1594 0.4739 -0.6511 0.101 Uiso 1 calc R . .
C9 C 0.1211(3) 0.5603(7) -0.6773(5) 0.095(3) Uani 1 d . . .
H9 H 0.1145 0.5563 -0.7339 0.114 Uiso 1 calc R . .
C10 C 0.1033(2) 0.6146(6) -0.6460(5) 0.092(3) Uani 1 d . . .
H10 H 0.0845 0.6463 -0.6813 0.111 Uiso 1 calc R . .
C11 C 0.11344(18) 0.6234(5) -0.5590(5) 0.075(2) Uani 1 d . . .
H11 H 0.1013 0.6600 -0.5372 0.090 Uiso 1 calc R . .
C12 C 0.14206(16) 0.5754(5) -0.5082(4) 0.0622(18) Uani 1 d . . .
C13 C 0.12822(17) 0.7298(5) -0.3819(4) 0.0659(19) Uani 1 d . . .
C14 C 0.15609(18) 0.7862(5) -0.3687(5) 0.079(2) Uani 1 d . . .
H14 H 0.1772 0.7615 -0.3608 0.095 Uiso 1 calc R . .
C15 C 0.15194(19) 0.8790(6) -0.3675(5) 0.087(2) Uani 1 d . . .
H15 H 0.1706 0.9168 -0.3577 0.105 Uiso 1 calc R . .
C16 C 0.1206(2) 0.9170(5) -0.3803(5) 0.076(2) Uani 1 d . . .
C17 C 0.09323(19) 0.8593(6) -0.3948(4) 0.077(2) Uani 1 d . . .
H17 H 0.0719 0.8839 -0.4047 0.092 Uiso 1 calc R . .
C18 C 0.09691(17) 0.7668(5) -0.3947(5) 0.075(2) Uani 1 d . . .
H18 H 0.0783 0.7292 -0.4032 0.089 Uiso 1 calc R . .
C19 C 0.1156(2) 1.0180(5) -0.3792(5) 0.108(3) Uani 1 d . . .
H19A H 0.1368 1.0483 -0.3688 0.162 Uiso 1 calc R . .
H19B H 0.1077 1.0330 -0.3368 0.162 Uiso 1 calc R . .
H19C H 0.0991 1.0372 -0.4313 0.162 Uiso 1 calc R . .
C20 C 0.16955(17) 0.3501(5) -0.2911(5) 0.0651(19) Uani 1 d . . .
C21 C 0.1491(2) 0.2863(5) -0.2764(6) 0.087(2) Uani 1 d . . .
H21 H 0.1548 0.2609 -0.2246 0.105 Uiso 1 calc R . .
C22 C 0.1195(2) 0.2613(5) -0.3415(7) 0.099(3) Uani 1 d . . .
H22 H 0.1049 0.2193 -0.3334 0.119 Uiso 1 calc R . .
C23 C 0.1121(2) 0.2972(6) -0.4155(7) 0.102(3) Uani 1 d . . .
H23 H 0.0919 0.2821 -0.4588 0.122 Uiso 1 calc R . .
C24 C 0.1346(2) 0.3567(6) -0.4268(5) 0.094(3) Uani 1 d . . .
H24 H 0.1299 0.3789 -0.4793 0.113 Uiso 1 calc R . .
C25 C 0.20025(18) 0.3877(5) -0.2278(5) 0.0683(19) Uani 1 d . . .
H25 H 0.2082 0.3670 -0.1739 0.082 Uiso 1 calc R . .
C26 C 0.24537(17) 0.4966(5) -0.1991(4) 0.0647(18) Uani 1 d . . .
C27 C 0.2635(2) 0.4774(6) -0.1162(5) 0.100(3) Uani 1 d . . .
H27 H 0.2566 0.4306 -0.0907 0.120 Uiso 1 calc R . .
C28 C 0.2914(3) 0.5286(8) -0.0732(6) 0.126(4) Uani 1 d . . .
H28 H 0.3040 0.5160 -0.0182 0.151 Uiso 1 calc R . .
C29 C 0.3012(2) 0.6003(7) -0.1120(6) 0.103(3) Uani 1 d . . .
H29 H 0.3195 0.6370 -0.0817 0.124 Uiso 1 calc R . .
C30 C 0.28393(18) 0.6165(5) -0.1934(5) 0.073(2) Uani 1 d . . .
H30 H 0.2909 0.6637 -0.2182 0.088 Uiso 1 calc R . .
C31 C 0.25621(16) 0.5639(4) -0.2399(4) 0.0597(17) Uani 1 d . . .
C32 C 0.28563(16) 0.6283(4) -0.3809(4) 0.0561(17) Uani 1 d . . .
C33 C 0.29595(17) 0.6918(5) -0.4249(4) 0.0683(19) Uani 1 d . . .
H33 H 0.2816 0.7395 -0.4513 0.082 Uiso 1 calc R . .
C34 C 0.32697(19) 0.6841(5) -0.4294(4) 0.077(2) Uani 1 d . . .
H34 H 0.3337 0.7277 -0.4581 0.093 Uiso 1 calc R . .
C35 C 0.34878(19) 0.6125(5) -0.3921(5) 0.0704(19) Uani 1 d . . .
C36 C 0.3382(2) 0.5505(6) -0.3500(4) 0.078(2) Uani 1 d . . .
H36 H 0.3527 0.5028 -0.3237 0.094 Uiso 1 calc R . .
C37 C 0.30648(18) 0.5560(5) -0.3452(4) 0.0684(19) Uani 1 d . . .
H37 H 0.2995 0.5113 -0.3180 0.082 Uiso 1 calc R . .
C38 C 0.3837(2) 0.6072(7) -0.3961(6) 0.112(3) Uani 1 d . . .
H38A H 0.3864 0.6570 -0.4281 0.168 Uiso 1 calc R . .
H38B H 0.3858 0.5509 -0.4210 0.168 Uiso 1 calc R . .
H38C H 0.4010 0.6106 -0.3416 0.168 Uiso 1 calc R . .
Cu2 Cu 0.0000 0.34405(7) -0.7500 0.0505(3) Uani 1 d S . .
S3 S 0.01308(4) 0.20552(10) -0.58645(10) 0.0487(4) Uani 1 d . . .
O5 O 0.03846(10) 0.2030(3) -0.5042(2) 0.0589(11) Uani 1 d . . .
O6 O -0.01814(10) 0.2507(3) -0.5970(3) 0.0588(11) Uani 1 d . . .
N7 N -0.00319(13) 0.4577(3) -0.8389(4) 0.0597(14) Uani 1 d . . .
N8 N 0.04689(12) 0.3522(3) -0.7448(3) 0.0477(12) Uani 1 d . . .
N9 N 0.02654(11) 0.2507(3) -0.6500(3) 0.0433(11) Uani 1 d . . .
C50 C 0.02778(16) 0.4734(4) -0.8385(4) 0.0493(15) Uani 1 d . . .
C51 C 0.03437(18) 0.5410(4) -0.8849(4) 0.0591(17) Uani 1 d . . .
H51 H 0.0562 0.5500 -0.8836 0.071 Uiso 1 calc R . .
C52 C 0.0077(2) 0.5939(5) -0.9325(5) 0.079(2) Uani 1 d . . .
H52 H 0.0113 0.6410 -0.9632 0.095 Uiso 1 calc R . .
C53 C -0.0238(2) 0.5780(6) -0.9352(5) 0.092(3) Uani 1 d . . .
H53 H -0.0422 0.6125 -0.9688 0.110 Uiso 1 calc R . .
C54 C -0.0284(2) 0.5087(6) -0.8864(6) 0.086(2) Uani 1 d . . .
H54 H -0.0501 0.4984 -0.8877 0.103 Uiso 1 calc R . .
C55 C 0.05430(15) 0.4120(4) -0.7873(4) 0.0517(15) Uani 1 d . . .
H55 H 0.0763 0.4163 -0.7856 0.062 Uiso 1 calc R . .
C56 C 0.00247(14) 0.0902(4) -0.6162(4) 0.0471(15) Uani 1 d . . .
C57 C 0.01944(19) 0.0195(5) -0.5677(4) 0.074(2) Uani 1 d . . .
H57 H 0.0375 0.0307 -0.5181 0.089 Uiso 1 calc R . .
C58 C 0.0097(2) -0.0690(5) -0.5925(5) 0.083(2) Uani 1 d . . .
H58 H 0.0220 -0.1168 -0.5601 0.099 Uiso 1 calc R . .
C59 C -0.0170(2) -0.0871(5) -0.6622(5) 0.077(2) Uani 1 d . . .
C60 C -0.0338(2) -0.0161(6) -0.7104(5) 0.093(3) Uani 1 d . . .
H60 H -0.0522 -0.0276 -0.7592 0.112 Uiso 1 calc R . .
C61 C -0.02415(19) 0.0718(5) -0.6881(4) 0.076(2) Uani 1 d . . .
H61 H -0.0358 0.1192 -0.7221 0.091 Uiso 1 calc R . .
C62 C -0.0282(2) -0.1861(5) -0.6876(6) 0.110(3) Uani 1 d . . .
H62A H -0.0476 -0.1863 -0.7387 0.165 Uiso 1 calc R . .
H62B H -0.0341 -0.2146 -0.6462 0.165 Uiso 1 calc R . .
H62C H -0.0099 -0.2188 -0.6938 0.165 Uiso 1 calc R . .
C63 C 0.05929(14) 0.2329(4) -0.6460(4) 0.0443(14) Uani 1 d . . .
C64 C 0.07069(15) 0.2882(4) -0.6955(4) 0.0495(15) Uani 1 d . . .
C65 C 0.10256(18) 0.2755(5) -0.6970(5) 0.079(2) Uani 1 d . . .
H65 H 0.1099 0.3133 -0.7289 0.095 Uiso 1 calc R . .
C66 C 0.12349(19) 0.2074(6) -0.6513(6) 0.101(3) Uani 1 d . . .
H66 H 0.1445 0.1972 -0.6544 0.121 Uiso 1 calc R . .
C67 C 0.11306(18) 0.1540(5) -0.6008(5) 0.082(2) Uani 1 d . . .
H67 H 0.1276 0.1099 -0.5680 0.098 Uiso 1 calc R . .
C68 C 0.08194(15) 0.1653(4) -0.5987(4) 0.0595(17) Uani 1 d . . .
H68 H 0.0753 0.1277 -0.5654 0.071 Uiso 1 calc R . .

loop_
_atom_site_aniso_label
_atom_site_aniso_U_11
_atom_site_aniso_U_22
_atom_site_aniso_U_33
_atom_site_aniso_U_23
_atom_site_aniso_U_13
_atom_site_aniso_U_12
Cu1 0.0664(6) 0.0707(6) 0.0661(6) 0.0051(5) 0.0229(5) -0.0185(4)
S1 0.0537(10) 0.0600(12) 0.0777(13) 0.0126(10) 0.0180(10) -0.0064(8)
S2 0.0590(10) 0.0715(12) 0.0752(13) 0.0077(10) 0.0360(10) 0.0000(9)
O1 0.076(3) 0.054(3) 0.129(4) 0.007(3) 0.045(3) 0.001(2)
O2 0.065(3) 0.103(4) 0.071(3) 0.032(3) 0.007(3) -0.017(3)
O3 0.064(3) 0.087(3) 0.126(5) 0.005(3) 0.055(3) -0.012(3)
O4 0.107(4) 0.087(4) 0.064(3) 0.016(3) 0.046(3) 0.025(3)
N1 0.096(5) 0.089(5) 0.100(5) -0.006(4) 0.061(5) -0.001(4)
N2 0.070(4) 0.067(4) 0.065(4) -0.011(3) 0.034(3) -0.008(3)
N3 0.046(3) 0.076(4) 0.052(3) -0.005(3) 0.020(3) -0.007(3)
N4 0.067(4) 0.073(4) 0.079(4) -0.004(4) 0.029(4) -0.017(3)
N5 0.057(3) 0.051(3) 0.068(4) 0.008(3) 0.029(3) 0.002(3)
N6 0.059(3) 0.056(3) 0.058(3) 0.008(3) 0.011(3) -0.003(3)
C1 0.120(8) 0.111(7) 0.111(8) -0.003(6) 0.070(7) 0.018(6)
C2 0.167(13) 0.33(2) 0.145(11) -0.010(13) 0.092(11) 0.099(14)
C3 0.126(11) 0.32(2) 0.171(14) -0.068(15) 0.034(11) 0.100(12)
C4 0.121(9) 0.176(11) 0.133(10) -0.046(9) 0.049(9) 0.020(8)
C5 0.089(6) 0.095(7) 0.113(8) -0.008(6) 0.042(6) 0.005(5)
C6 0.151(9) 0.118(8) 0.093(7) 0.002(6) 0.076(7) 0.014(7)
C7 0.081(5) 0.063(5) 0.058(4) -0.009(4) 0.034(4) -0.027(4)
C8 0.116(7) 0.089(6) 0.051(5) -0.004(4) 0.035(5) -0.030(5)
C9 0.123(8) 0.105(7) 0.055(5) -0.011(5) 0.032(6) -0.049(6)
C10 0.079(6) 0.106(7) 0.069(6) 0.022(5) 0.004(5) -0.040(5)
C11 0.060(4) 0.082(5) 0.071(5) 0.012(4) 0.012(4) -0.012(4)
C12 0.050(4) 0.067(5) 0.056(4) -0.003(4) 0.007(4) -0.027(3)
C13 0.054(4) 0.082(5) 0.066(5) 0.006(4) 0.028(4) 0.002(4)
C14 0.055(4) 0.083(6) 0.104(6) 0.008(5) 0.036(4) 0.007(4)
C15 0.061(5) 0.082(6) 0.107(7) 0.004(5) 0.019(5) -0.004(4)
C16 0.080(5) 0.070(5) 0.070(5) 0.012(4) 0.020(5) 0.016(4)
C17 0.059(5) 0.093(6) 0.076(5) 0.009(5) 0.023(4) 0.015(4)
C18 0.054(4) 0.082(6) 0.089(6) 0.007(4) 0.029(4) 0.000(4)
C19 0.109(7) 0.091(7) 0.100(7) 0.000(5) 0.015(6) 0.018(5)
C20 0.058(4) 0.058(4) 0.087(5) 0.006(4) 0.037(4) 0.008(4)
C21 0.086(6) 0.070(5) 0.125(7) 0.017(5) 0.062(6) -0.005(5)
C22 0.091(7) 0.063(5) 0.166(10) -0.018(6) 0.073(7) -0.027(5)
C23 0.088(6) 0.103(7) 0.117(8) -0.030(6) 0.044(6) -0.052(5)
C24 0.083(6) 0.106(7) 0.087(6) -0.013(5) 0.027(5) -0.033(5)
C25 0.069(5) 0.068(5) 0.077(5) 0.017(4) 0.037(4) 0.013(4)
C26 0.061(4) 0.069(5) 0.061(4) 0.003(4) 0.020(4) 0.001(4)
C27 0.099(7) 0.115(7) 0.070(6) 0.026(5) 0.016(5) -0.013(6)
C28 0.111(8) 0.173(11) 0.062(6) 0.017(7) 0.000(6) -0.022(8)
C29 0.077(6) 0.131(8) 0.082(7) -0.010(6) 0.010(6) -0.015(5)
C30 0.058(4) 0.088(5) 0.064(5) -0.003(4) 0.015(4) -0.007(4)
C31 0.048(4) 0.062(4) 0.067(5) -0.004(4) 0.020(4) -0.005(3)
C32 0.053(4) 0.057(4) 0.054(4) 0.002(3) 0.016(3) -0.008(3)
C33 0.059(4) 0.078(5) 0.065(5) 0.015(4) 0.020(4) -0.001(4)
C34 0.072(5) 0.087(6) 0.069(5) 0.018(4) 0.023(4) -0.012(4)
C35 0.071(5) 0.082(5) 0.062(5) -0.005(4) 0.029(4) -0.004(4)
C36 0.080(5) 0.094(6) 0.062(5) 0.009(4) 0.029(4) 0.020(4)
C37 0.079(5) 0.066(5) 0.068(5) 0.006(4) 0.038(4) -0.003(4)
C38 0.087(6) 0.142(8) 0.119(8) 0.001(6) 0.051(6) 0.003(6)
Cu2 0.0575(7) 0.0413(6) 0.0575(7) 0.000 0.0277(6) 0.000
S3 0.0471(9) 0.0505(9) 0.0517(10) 0.0012(8) 0.0227(8) -0.0018(7)
O5 0.061(3) 0.066(3) 0.047(3) -0.002(2) 0.019(2) -0.009(2)
O6 0.053(2) 0.061(3) 0.074(3) 0.006(2) 0.037(2) 0.004(2)
N7 0.053(3) 0.056(3) 0.076(4) -0.011(3) 0.031(3) -0.007(3)
N8 0.054(3) 0.043(3) 0.047(3) 0.003(2) 0.021(3) -0.006(2)
N9 0.039(3) 0.039(3) 0.052(3) 0.008(2) 0.018(2) 0.002(2)
C50 0.061(4) 0.039(3) 0.052(4) -0.006(3) 0.027(3) -0.007(3)
C51 0.068(4) 0.053(4) 0.060(4) 0.007(3) 0.028(4) -0.007(3)
C52 0.112(7) 0.056(5) 0.067(5) 0.010(4) 0.033(5) 0.013(5)
C53 0.077(6) 0.099(7) 0.079(6) 0.000(5) 0.007(5) 0.030(5)
C54 0.065(5) 0.087(6) 0.103(7) -0.017(5) 0.030(5) 0.004(5)
C55 0.056(4) 0.045(4) 0.060(4) -0.003(3) 0.029(3) -0.009(3)
C56 0.046(3) 0.050(4) 0.045(3) 0.008(3) 0.018(3) -0.007(3)
C57 0.078(5) 0.063(5) 0.065(5) 0.010(4) 0.010(4) 0.002(4)
C58 0.102(6) 0.048(5) 0.086(6) 0.022(4) 0.023(5) -0.004(4)
C59 0.099(6) 0.058(5) 0.086(6) -0.002(5) 0.050(5) -0.018(5)
C60 0.100(6) 0.073(6) 0.080(6) -0.009(5) 0.006(5) -0.033(5)
C61 0.079(5) 0.063(5) 0.063(5) 0.008(4) 0.004(4) -0.011(4)
C62 0.155(9) 0.068(5) 0.122(7) -0.005(5) 0.070(7) -0.031(6)
C63 0.042(3) 0.047(3) 0.044(3) -0.003(3) 0.017(3) -0.003(3)
C64 0.047(3) 0.052(4) 0.051(4) 0.001(3) 0.020(3) -0.001(3)
C65 0.067(5) 0.083(5) 0.104(6) 0.030(5) 0.050(5) 0.008(4)
C66 0.059(5) 0.129(8) 0.128(8) 0.034(6) 0.052(5) 0.032(5)
C67 0.063(5) 0.098(6) 0.091(6) 0.027(5) 0.037(5) 0.032(4)
C68 0.052(4) 0.060(4) 0.066(4) 0.013(4) 0.022(4) 0.009(3)

loop_
_geom_bond_atom_site_label_1
_geom_bond_atom_site_label_2
_geom_bond_distance
_geom_bond_site_symmetry_2
_geom_bond_publ_flag
Cu1 N5 1.952(5) . ?
Cu1 N6 2.026(5) . ?
Cu1 N4 2.058(6) . ?
Cu1 N2 2.068(6) . ?
Cu1 N3 2.170(5) . ?
Cu1 N1 2.518(7) . ?
S1 O1 1.437(5) . ?
S1 O2 1.442(5) . ?
S1 N6 1.600(5) . ?
S1 C32 1.775(7) . ?
S2 O3 1.445(5) . ?
S2 O4 1.446(5) . ?
S2 N3 1.581(5) . ?
S2 C13 1.776(7) . ?
N1 C1 1.312(11) . ?
N1 C5 1.333(10) . ?
N2 C6 1.273(10) . ?
N2 C7 1.402(9) . ?
N3 C12 1.403(8) . ?
N4 C24 1.332(8) . ?
N4 C20 1.340(9) . ?
N5 C25 1.285(8) . ?
N5 C26 1.405(8) . ?
N6 C31 1.404(8) . ?
C1 C2 1.420(14) . ?
C1 C6 1.501(12) . ?
C2 C3 1.436(18) . ?
C3 C4 1.390(18) . ?
C4 C5 1.365(13) . ?
C7 C8 1.382(9) . ?
C7 C12 1.413(10) . ?
C8 C9 1.343(11) . ?
C9 C10 1.360(12) . ?
C10 C11 1.435(11) . ?
C11 C12 1.394(9) . ?
C13 C18 1.377(9) . ?
C13 C14 1.393(9) . ?
C14 C15 1.379(10) . ?
C15 C16 1.382(10) . ?
C16 C17 1.386(10) . ?
C16 C19 1.503(10) . ?
C17 C18 1.371(9) . ?
C20 C21 1.375(9) . ?
C20 C25 1.461(9) . ?
C21 C22 1.386(11) . ?
C22 C23 1.331(12) . ?
C23 C24 1.372(11) . ?
C26 C27 1.396(10) . ?
C26 C31 1.407(9) . ?
C27 C28 1.363(11) . ?
C28 C29 1.409(12) . ?
C29 C30 1.360(10) . ?
C30 C31 1.385(9) . ?
C32 C37 1.373(8) . ?
C32 C33 1.393(9) . ?
C33 C34 1.361(10) . ?
C34 C35 1.390(9) . ?
C35 C36 1.362(10) . ?
C35 C38 1.520(10) . ?
C36 C37 1.392(10) . ?
Cu2 N8 1.970(5) . ?
Cu2 N8 1.970(5) 2_553 ?
Cu2 N9 2.178(4) 2_553 ?
Cu2 N9 2.178(4) . ?
Cu2 N7 2.264(6) 2_553 ?
Cu2 N7 2.264(6) . ?
S3 O6 1.434(4) . ?
S3 O5 1.438(4) . ?
S3 N9 1.594(5) . ?
S3 C56 1.783(6) . ?
N7 C54 1.314(9) . ?
N7 C50 1.338(8) . ?
N8 C55 1.274(7) . ?
N8 C64 1.411(7) . ?
N9 C63 1.395(7) . ?
C50 C51 1.387(8) . ?
C50 C55 1.456(8) . ?
C51 C52 1.364(9) . ?
C52 C53 1.347(11) . ?
C53 C54 1.398(11) . ?
C56 C61 1.362(8) . ?
C56 C57 1.364(8) . ?
C57 C58 1.385(9) . ?
C58 C59 1.342(10) . ?
C59 C60 1.362(10) . ?
C59 C62 1.545(10) . ?
C60 C61 1.369(9) . ?
C63 C68 1.412(8) . ?
C63 C64 1.414(8) . ?
C64 C65 1.382(9) . ?
C65 C66 1.376(10) . ?
C66 C67 1.389(10) . ?
C67 C68 1.352(9) . ?
